data_4337593
loop_
_publ_author_name
'Das, Lakshmi Kanta'
'Biswas, Apurba'
'G\'omez-Garc\'ia, Carlos J'
'Drew, Michael G. B.'
'Ghosh, Ashutosh'

_publ_section_title
;
 Isolation of two different Ni2Zn complexes with an unprecedented
 cocrystal formed by one of them and a &quot;coordination positional
 isomer&quot; of the other.
;
_journal_issue 1
_journal_name_full 'Inorganic chemistry'
_journal_page_first 434
_journal_page_last 445
_journal_paper_doi 10.1021/ic402415b
_journal_volume 53
_journal_year 2014
_chemical_formula_sum 'C36 H32 N6 Ni3 O4 S2'
_chemical_formula_weight 852.93
_chemical_name_systematic
;
 ?
;
_space_group_IT_number 14
_symmetry_cell_setting monoclinic
_symmetry_space_group_name_Hall '-P 2ybc'
_symmetry_space_group_name_H-M 'P 1 21/c 1'
_atom_sites_solution_hydrogens geom
_atom_sites_solution_primary direct
_atom_sites_solution_secondary difmap
_audit_creation_method SHELXL-97
_cell_angle_alpha 90.000
_cell_angle_beta 100.490(5)
_cell_angle_gamma 90.000
_cell_formula_units_Z 4
_cell_length_a 12.557(5)
_cell_length_b 9.989(5)
_cell_length_c 28.118(5)
_cell_measurement_reflns_used 39557
_cell_measurement_temperature 293(2)
_cell_measurement_theta_max 25.46
_cell_measurement_theta_min 1.65
_cell_volume 3468(2)
_computing_cell_refinement 'Bruker SMART'
_computing_data_collection 'Bruker SMART'
_computing_data_reduction 'Bruker SAINT'
_computing_molecular_graphics 'Ortep-3 for Windows (Farrugia, 1997)'
_computing_publication_material 'WINGX V1.80.03'
_computing_structure_refinement 'SHELXL-97 (Sheldrick, 1997)'
_computing_structure_solution 'SHELXS-97 (Sheldrick, 1990)'
_diffrn_ambient_temperature 293(2)
_diffrn_measured_fraction_theta_full 0.995
_diffrn_measured_fraction_theta_max 0.995
_diffrn_radiation_monochromator graphite
_diffrn_radiation_source 'fine-focus sealed tube'
_diffrn_radiation_type MoK\a
_diffrn_radiation_wavelength 0.71073
_diffrn_reflns_av_R_equivalents 0.0730
_diffrn_reflns_av_sigmaI/netI 0.0528
_diffrn_reflns_limit_h_max 14
_diffrn_reflns_limit_h_min -15
_diffrn_reflns_limit_k_max 12
_diffrn_reflns_limit_k_min -11
_diffrn_reflns_limit_l_max 33
_diffrn_reflns_limit_l_min -33
_diffrn_reflns_number 39557
_diffrn_reflns_theta_full 25.46
_diffrn_reflns_theta_max 25.46
_diffrn_reflns_theta_min 1.65
_exptl_absorpt_coefficient_mu 1.783
_exptl_absorpt_correction_T_max 0.7758
_exptl_absorpt_correction_T_min 0.6642
_exptl_absorpt_correction_type empirical
_exptl_absorpt_process_details sadabs
_exptl_crystal_colour red
_exptl_crystal_density_diffrn 1.634
_exptl_crystal_density_method 'not measured'
_exptl_crystal_description prismatic
_exptl_crystal_F_000 1752
_exptl_crystal_size_max 0.25
_exptl_crystal_size_mid 0.20
_exptl_crystal_size_min 0.15
_refine_diff_density_max 0.424
_refine_diff_density_min -0.400
_refine_diff_density_rms 0.068
_refine_ls_extinction_method none
_refine_ls_goodness_of_fit_ref 0.917
_refine_ls_hydrogen_treatment constr
_refine_ls_matrix_type full
_refine_ls_number_parameters 489
_refine_ls_number_reflns 6391
_refine_ls_number_restraints 8
_refine_ls_restrained_S_all 0.919
_refine_ls_R_factor_all 0.0713
_refine_ls_R_factor_gt 0.0405
_refine_ls_shift/su_max 0.000
_refine_ls_shift/su_mean 0.000
_refine_ls_structure_factor_coef Fsqd
_refine_ls_weighting_details 'calc w=1/[\s^2^(Fo^2^)+(0.0429P)^2^+3.9201P] where P=(Fo^2^+2Fc^2^)/3'
_refine_ls_weighting_scheme calc
_refine_ls_wR_factor_gt 0.0856
_refine_ls_wR_factor_ref 0.1003
_reflns_number_gt 4427
_reflns_number_total 6391
_reflns_threshold_expression >2sigma(I)
_cod_data_source_file ic402415b_si_002.cif
_cod_data_source_block 1
_cod_original_sg_symbol_H-M P21/c
_cod_database_code 4337593

loop_
_symmetry_equiv_pos_as_xyz
'x, y, z'
'-x, y+1/2, -z+1/2'
'-x, -y, -z'
'x, -y-1/2, z-1/2'

loop_
_atom_site_label
_atom_site_type_symbol
_atom_site_fract_x
_atom_site_fract_y
_atom_site_fract_z
_atom_site_U_iso_or_equiv
_atom_site_adp_type
_atom_site_occupancy
_atom_site_symmetry_multiplicity
_atom_site_calc_flag
_atom_site_refinement_flags
_atom_site_disorder_assembly
_atom_site_disorder_group
Ni1 Ni 0.20298(4) 0.06349(5) 0.303744(17) 0.04149(15) Uani 1 1 d . . .
Ni2 Ni 0.23416(4) -0.14922(5) 0.382692(16) 0.03911(14) Uani 1 1 d . A .
Ni3 Ni 0.37013(4) 0.04137(5) 0.453578(17) 0.03938(14) Uani 1 1 d . A .
N1 N 0.0911(3) -0.2202(4) 0.39220(12) 0.0535(9) Uani 1 1 d . . .
N2 N 0.3145(3) -0.3229(3) 0.37753(12) 0.0516(9) Uani 1 1 d . . .
C1 C 0.0073(4) -0.2560(4) 0.39879(14) 0.0499(11) Uani 1 1 d . . .
C2 C 0.3888(4) -0.3794(4) 0.36917(15) 0.0501(11) Uani 1 1 d . . .
S1 S -0.10926(12) -0.30698(18) 0.40846(5) 0.0920(5) Uani 1 1 d . . .
S2 S 0.49539(13) -0.45463(15) 0.35605(6) 0.0870(5) Uani 1 1 d . . .
O11 O 0.1896(2) -0.1224(3) 0.30900(9) 0.0468(7) Uani 1 1 d . . .
C12 C 0.1490(3) -0.2095(4) 0.27435(13) 0.0413(9) Uani 1 1 d . . .
C13 C 0.1104(3) -0.3337(4) 0.28589(14) 0.0505(11) Uani 1 1 d . . .
H13 H 0.1114 -0.3562 0.3181 0.061 Uiso 1 1 calc R . .
C14 C 0.0707(3) -0.4238(4) 0.24964(16) 0.0561(12) Uani 1 1 d . . .
H14 H 0.0439 -0.5058 0.2577 0.067 Uiso 1 1 calc R . .
C15 C 0.0702(4) -0.3941(5) 0.20142(15) 0.0587(12) Uani 1 1 d . . .
H15 H 0.0455 -0.4566 0.1774 0.070 Uiso 1 1 calc R . .
C16 C 0.1060(4) -0.2726(5) 0.18978(15) 0.0563(12) Uani 1 1 d . . .
H16 H 0.1040 -0.2515 0.1574 0.068 Uiso 1 1 calc R . .
C17 C 0.1463(3) -0.1772(4) 0.22551(13) 0.0463(10) Uani 1 1 d . . .
C18 C 0.1892(4) -0.0539(5) 0.21183(15) 0.0538(11) Uani 1 1 d . . .
H18 H 0.1951 -0.0466 0.1794 0.065 Uiso 1 1 calc R . .
N19 N 0.2210(3) 0.0487(3) 0.23828(12) 0.0508(9) Uani 1 1 d . . .
C20 C 0.2755(4) 0.1542(5) 0.21368(17) 0.0668(13) Uani 1 1 d . . .
H20A H 0.3532 0.1480 0.2245 0.080 Uiso 1 1 calc R . .
H20B H 0.2601 0.1390 0.1790 0.080 Uiso 1 1 calc R . .
C21 C 0.2384(4) 0.2906(5) 0.22412(17) 0.0666(13) Uani 1 1 d . . .
H21A H 0.1599 0.2936 0.2175 0.080 Uiso 1 1 calc R . .
H21B H 0.2648 0.3550 0.2032 0.080 Uiso 1 1 calc R . .
C22 C 0.2792(4) 0.3276(5) 0.27609(17) 0.0632(13) Uani 1 1 d . . .
H22A H 0.3564 0.3102 0.2840 0.076 Uiso 1 1 calc R . .
H22B H 0.2680 0.4225 0.2804 0.076 Uiso 1 1 calc R . .
N23 N 0.2235(3) 0.2511(3) 0.30941(12) 0.0483(8) Uani 1 1 d . . .
C24 C 0.1958(4) 0.3221(4) 0.34373(17) 0.0568(12) Uani 1 1 d . . .
H24 H 0.2094 0.4135 0.3428 0.068 Uiso 1 1 calc R . .
C25 C 0.1470(3) 0.2767(4) 0.38256(15) 0.0478(10) Uani 1 1 d . . .
C26 C 0.1078(4) 0.3734(5) 0.41170(18) 0.0644(13) Uani 1 1 d . . .
H26 H 0.1136 0.4638 0.4047 0.077 Uiso 1 1 calc R . .
C27 C 0.0621(4) 0.3367(5) 0.4495(2) 0.0739(15) Uani 1 1 d . . .
H27 H 0.0357 0.4013 0.4681 0.089 Uiso 1 1 calc R . .
C28 C 0.0546(4) 0.2016(6) 0.46053(17) 0.0679(14) Uani 1 1 d . . .
H28 H 0.0233 0.1766 0.4867 0.081 Uiso 1 1 calc R . .
C29 C 0.0931(3) 0.1044(5) 0.43313(15) 0.0540(11) Uani 1 1 d . . .
H29 H 0.0882 0.0145 0.4411 0.065 Uiso 1 1 calc R . .
C30 C 0.1391(3) 0.1408(4) 0.39367(14) 0.0431(10) Uani 1 1 d . . .
O31 O 0.1761(2) 0.0485(2) 0.36682(9) 0.0446(7) Uani 1 1 d . . .
O41 O 0.3867(2) -0.0384(2) 0.39461(9) 0.0441(7) Uani 1 1 d . . .
C42 C 0.4425(3) 0.0022(4) 0.36171(14) 0.0422(10) Uani 1 1 d . . .
C43 C 0.4484(4) -0.0781(4) 0.32089(15) 0.0535(11) Uani 1 1 d . . .
H43 H 0.4134 -0.1606 0.3172 0.064 Uiso 1 1 calc R . .
C44 C 0.5056(4) -0.0346(5) 0.28671(17) 0.0633(13) Uani 1 1 d . . .
H44 H 0.5082 -0.0884 0.2600 0.076 Uiso 1 1 calc R . .
C45 C 0.5595(4) 0.0867(5) 0.29073(18) 0.0650(13) Uani 1 1 d . . .
H45 H 0.5979 0.1144 0.2672 0.078 Uiso 1 1 calc R . .
C46 C 0.5549(4) 0.1645(5) 0.33004(17) 0.0609(12) Uani 1 1 d . . .
H46 H 0.5912 0.2461 0.3333 0.073 Uiso 1 1 calc R . .
C47 C 0.4968(3) 0.1249(4) 0.36587(15) 0.0480(10) Uani 1 1 d . . .
C48 C 0.4920(4) 0.2128(4) 0.40553(18) 0.0615(12) Uani 1 1 d . A .
H48 H 0.5289 0.2932 0.4049 0.074 Uiso 1 1 calc R . .
N49 N 0.4447(3) 0.1979(3) 0.44170(13) 0.0552(9) Uani 1 1 d D . .
C50A C 0.4275(13) 0.3287(12) 0.4660(4) 0.049(4) Uani 0.483(15) 1 d PD A 1
H50A H 0.3547 0.3616 0.4544 0.059 Uiso 0.483(15) 1 calc PR A 1
H50B H 0.4786 0.3953 0.4588 0.059 Uiso 0.483(15) 1 calc PR A 1
C51A C 0.4444(13) 0.3036(12) 0.5192(4) 0.067(5) Uani 0.483(15) 1 d PD A 1
H51A H 0.4589 0.3867 0.5371 0.081 Uiso 0.483(15) 1 calc PR A 1
H51B H 0.5049 0.2432 0.5291 0.081 Uiso 0.483(15) 1 calc PR A 1
C52A C 0.3375(12) 0.2397(15) 0.5284(8) 0.063(5) Uani 0.483(15) 1 d PD A 1
H52A H 0.3315 0.2487 0.5622 0.076 Uiso 0.483(15) 1 calc PR A 1
H52B H 0.2756 0.2832 0.5088 0.076 Uiso 0.483(15) 1 calc PR A 1
C50B C 0.4747(11) 0.3028(19) 0.4801(7) 0.085(6) Uani 0.517(15) 1 d PD A 2
H50C H 0.4986 0.3835 0.4660 0.101 Uiso 0.517(15) 1 calc PR A 2
H50D H 0.5332 0.2707 0.5048 0.101 Uiso 0.517(15) 1 calc PR A 2
C51B C 0.3750(9) 0.3323(9) 0.5022(4) 0.054(4) Uani 0.517(15) 1 d PD A 2
H51C H 0.3089 0.3246 0.4783 0.065 Uiso 0.517(15) 1 calc PR A 2
H51D H 0.3787 0.4209 0.5165 0.065 Uiso 0.517(15) 1 calc PR A 2
C52B C 0.3820(16) 0.2227(13) 0.5408(6) 0.068(5) Uani 0.517(15) 1 d PD A 2
H52C H 0.4562 0.2118 0.5574 0.081 Uiso 0.517(15) 1 calc PR A 2
H52D H 0.3377 0.2461 0.5644 0.081 Uiso 0.517(15) 1 calc PR A 2
N53 N 0.3414(3) 0.0951(3) 0.51500(12) 0.0525(9) Uani 1 1 d D . .
C54 C 0.2974(4) 0.0178(4) 0.54296(16) 0.0570(12) Uani 1 1 d . A .
H54 H 0.2844 0.0564 0.5715 0.068 Uiso 1 1 calc R . .
C55 C 0.2662(3) -0.1197(4) 0.53556(14) 0.0459(10) Uani 1 1 d . . .
C56 C 0.2358(4) -0.1910(5) 0.57439(15) 0.0623(13) Uani 1 1 d . A .
H56 H 0.2325 -0.1472 0.6033 0.075 Uiso 1 1 calc R . .
C57 C 0.2111(4) -0.3237(5) 0.56960(16) 0.0656(13) Uani 1 1 d . . .
H57 H 0.1920 -0.3706 0.5954 0.079 Uiso 1 1 calc R A .
C58 C 0.2145(4) -0.3886(4) 0.52675(15) 0.0580(12) Uani 1 1 d . A .
H58 H 0.1983 -0.4794 0.5238 0.070 Uiso 1 1 calc R . .
C59 C 0.2416(3) -0.3200(4) 0.48819(15) 0.0500(11) Uani 1 1 d . . .
H59 H 0.2427 -0.3647 0.4593 0.060 Uiso 1 1 calc R A .
C60 C 0.2674(3) -0.1843(4) 0.49202(13) 0.0430(10) Uani 1 1 d . A .
O61 O 0.2935(2) -0.1183(3) 0.45466(9) 0.0450(7) Uani 1 1 d . . .

loop_
_atom_site_aniso_label
_atom_site_aniso_U_11
_atom_site_aniso_U_22
_atom_site_aniso_U_33
_atom_site_aniso_U_23
_atom_site_aniso_U_13
_atom_site_aniso_U_12
Ni1 0.0530(3) 0.0359(3) 0.0357(3) 0.0029(2) 0.0084(2) 0.0007(2)
Ni2 0.0523(3) 0.0338(3) 0.0318(3) -0.0008(2) 0.0092(2) -0.0040(2)
Ni3 0.0457(3) 0.0327(3) 0.0402(3) -0.0036(2) 0.0091(2) -0.0047(2)
N1 0.064(2) 0.055(2) 0.043(2) -0.0005(17) 0.0135(18) -0.0082(19)
N2 0.068(3) 0.041(2) 0.046(2) -0.0050(16) 0.0121(19) -0.0039(19)
C1 0.067(3) 0.051(3) 0.032(2) -0.0006(19) 0.011(2) -0.006(2)
C2 0.070(3) 0.035(2) 0.042(2) -0.0009(19) 0.004(2) -0.002(2)
S1 0.0742(9) 0.1326(14) 0.0739(9) -0.0056(9) 0.0265(8) -0.0357(9)
S2 0.0953(11) 0.0742(10) 0.0962(11) -0.0054(8) 0.0300(9) 0.0235(8)
O11 0.0704(19) 0.0369(15) 0.0330(14) -0.0027(12) 0.0090(13) -0.0018(13)
C12 0.046(2) 0.041(2) 0.036(2) -0.0043(18) 0.0062(18) 0.0078(18)
C13 0.066(3) 0.048(3) 0.037(2) -0.0018(19) 0.007(2) 0.000(2)
C14 0.056(3) 0.046(3) 0.062(3) -0.007(2) 0.001(2) -0.003(2)
C15 0.069(3) 0.060(3) 0.041(3) -0.016(2) -0.008(2) 0.005(2)
C16 0.070(3) 0.063(3) 0.033(2) -0.005(2) 0.005(2) 0.009(2)
C17 0.053(3) 0.054(3) 0.032(2) -0.0048(19) 0.0096(19) 0.006(2)
C18 0.065(3) 0.063(3) 0.034(2) 0.007(2) 0.012(2) 0.005(2)
N19 0.065(2) 0.049(2) 0.0397(19) 0.0083(17) 0.0126(17) -0.0009(18)
C20 0.079(3) 0.068(3) 0.058(3) 0.016(3) 0.024(3) -0.006(3)
C21 0.076(3) 0.061(3) 0.063(3) 0.017(2) 0.012(3) -0.007(3)
C22 0.064(3) 0.051(3) 0.074(3) 0.012(2) 0.009(3) -0.007(2)
N23 0.049(2) 0.0400(19) 0.053(2) 0.0055(17) 0.0024(17) -0.0025(16)
C24 0.062(3) 0.037(2) 0.066(3) -0.003(2) -0.004(2) -0.003(2)
C25 0.044(2) 0.042(2) 0.053(3) -0.011(2) -0.001(2) 0.0050(19)
C26 0.066(3) 0.051(3) 0.072(3) -0.020(3) 0.003(3) 0.008(2)
C27 0.072(4) 0.068(4) 0.080(4) -0.038(3) 0.009(3) 0.009(3)
C28 0.065(3) 0.090(4) 0.052(3) -0.021(3) 0.020(2) 0.002(3)
C29 0.061(3) 0.058(3) 0.043(2) -0.008(2) 0.009(2) 0.004(2)
C30 0.043(2) 0.047(2) 0.037(2) -0.0101(19) 0.0005(18) 0.0060(19)
O31 0.0604(18) 0.0363(15) 0.0377(15) -0.0002(12) 0.0105(13) 0.0065(13)
O41 0.0529(17) 0.0374(15) 0.0448(16) -0.0061(12) 0.0167(13) -0.0046(13)
C42 0.038(2) 0.043(2) 0.048(2) 0.0080(19) 0.0148(19) 0.0051(18)
C43 0.066(3) 0.048(3) 0.050(3) -0.003(2) 0.020(2) 0.002(2)
C44 0.066(3) 0.073(3) 0.057(3) -0.001(3) 0.026(2) 0.009(3)
C45 0.059(3) 0.079(4) 0.064(3) 0.014(3) 0.028(3) -0.002(3)
C46 0.057(3) 0.059(3) 0.070(3) 0.009(3) 0.020(2) -0.010(2)
C47 0.044(2) 0.047(3) 0.055(3) 0.005(2) 0.015(2) 0.000(2)
C48 0.069(3) 0.041(3) 0.079(3) -0.004(2) 0.026(3) -0.017(2)
N49 0.065(2) 0.046(2) 0.061(2) -0.0113(18) 0.028(2) -0.0157(18)
C50A 0.059(10) 0.029(5) 0.063(8) -0.009(5) 0.020(7) -0.009(6)
C51A 0.087(11) 0.048(7) 0.065(8) -0.024(6) 0.010(8) -0.012(7)
C52A 0.057(10) 0.070(10) 0.067(12) -0.034(8) 0.024(8) -0.023(7)
C50B 0.061(10) 0.076(11) 0.119(17) -0.039(10) 0.025(9) -0.024(8)
C51B 0.044(6) 0.036(5) 0.074(8) -0.018(5) -0.013(6) 0.005(5)
C52B 0.086(14) 0.059(8) 0.057(9) -0.023(6) 0.011(9) -0.031(8)
N53 0.070(2) 0.039(2) 0.050(2) -0.0140(17) 0.0148(19) -0.0142(18)
C54 0.073(3) 0.056(3) 0.043(3) -0.013(2) 0.013(2) -0.012(2)
C55 0.050(3) 0.051(3) 0.037(2) 0.0003(19) 0.0085(19) -0.004(2)
C56 0.080(3) 0.070(3) 0.038(2) -0.002(2) 0.015(2) -0.017(3)
C57 0.080(3) 0.073(3) 0.046(3) 0.013(2) 0.014(2) -0.015(3)
C58 0.076(3) 0.046(3) 0.051(3) 0.008(2) 0.011(2) -0.008(2)
C59 0.067(3) 0.043(2) 0.041(2) 0.0024(19) 0.012(2) -0.010(2)
C60 0.050(2) 0.048(2) 0.031(2) 0.0030(18) 0.0069(18) -0.0072(19)
O61 0.0625(18) 0.0396(15) 0.0340(14) -0.0010(12) 0.0114(13) -0.0144(13)

loop_
_atom_type_symbol
_atom_type_description
_atom_type_scat_dispersion_real
_atom_type_scat_dispersion_imag
_atom_type_scat_source
C C 0.0033 0.0016 'International Tables Vol C Tables 4.2.6.8 and 6.1.1.4'
H H 0.0000 0.0000 'International Tables Vol C Tables 4.2.6.8 and 6.1.1.4'
N N 0.0061 0.0033 'International Tables Vol C Tables 4.2.6.8 and 6.1.1.4'
O O 0.0106 0.0060 'International Tables Vol C Tables 4.2.6.8 and 6.1.1.4'
S S 0.1246 0.1234 'International Tables Vol C Tables 4.2.6.8 and 6.1.1.4'
Ni Ni 0.3393 1.1124 'International Tables Vol C Tables 4.2.6.8 and 6.1.1.4'

loop_
_geom_angle_atom_site_label_1
_geom_angle_atom_site_label_2
_geom_angle_atom_site_label_3
_geom_angle
O31 Ni1 O11 79.16(11)
O31 Ni1 N23 92.55(13)
O11 Ni1 N23 170.75(13)
O31 Ni1 N19 170.29(13)
O11 Ni1 N19 91.56(13)
N23 Ni1 N19 96.91(15)
N1 Ni2 N2 100.22(15)
N1 Ni2 O61 95.49(12)
N2 Ni2 O61 95.95(12)
N1 Ni2 O11 95.45(12)
N2 Ni2 O11 94.98(12)
O61 Ni2 O11 162.91(11)
N1 Ni2 O31 94.35(13)
N2 Ni2 O31 159.67(13)
O61 Ni2 O31 96.68(10)
O11 Ni2 O31 69.41(10)
N1 Ni2 O41 161.04(12)
N2 Ni2 O41 90.62(13)
O61 Ni2 O41 67.73(10)
O11 Ni2 O41 99.08(10)
O31 Ni2 O41 79.56(10)
O61 Ni3 N49 170.79(14)
O61 Ni3 O41 78.06(11)
N49 Ni3 O41 93.25(14)
O61 Ni3 N53 92.42(13)
N49 Ni3 N53 96.29(15)
O41 Ni3 N53 170.46(13)
C1 N1 Ni2 176.8(4)
C2 N2 Ni2 150.2(3)
N1 C1 S1 179.4(5)
N2 C2 S2 177.8(4)
C12 O11 Ni1 128.0(2)
C12 O11 Ni2 130.2(2)
Ni1 O11 Ni2 101.32(11)
O11 C12 C13 120.9(3)
O11 C12 C17 120.1(4)
C13 C12 C17 119.0(4)
C14 C13 C12 120.1(4)
C13 C14 C15 121.3(4)
C16 C15 C14 119.0(4)
C15 C16 C17 121.7(4)
C12 C17 C16 118.9(4)
C12 C17 C18 121.3(4)
C16 C17 C18 119.7(4)
N19 C18 C17 128.7(4)
C18 N19 C20 114.5(4)
C18 N19 Ni1 122.9(3)
C20 N19 Ni1 122.6(3)
C21 C20 N19 111.7(4)
C20 C21 C22 110.7(4)
N23 C22 C21 111.8(4)
C24 N23 C22 114.3(4)
C24 N23 Ni1 123.6(3)
C22 N23 Ni1 122.0(3)
N23 C24 C25 127.6(4)
C30 C25 C26 119.2(4)
C30 C25 C24 122.6(4)
C26 C25 C24 118.2(4)
C27 C26 C25 121.0(5)
C26 C27 C28 119.8(5)
C29 C28 C27 120.8(5)
C28 C29 C30 120.0(4)
O31 C30 C29 120.8(4)
O31 C30 C25 120.0(4)
C29 C30 C25 119.2(4)
C30 O31 Ni1 128.8(2)
C30 O31 Ni2 131.9(2)
Ni1 O31 Ni2 99.16(11)
C42 O41 Ni3 130.1(2)
C42 O41 Ni2 127.6(2)
Ni3 O41 Ni2 96.59(11)
O41 C42 C47 121.6(4)
O41 C42 C43 120.5(4)
C47 C42 C43 118.0(4)
C44 C43 C42 120.0(4)
C43 C44 C45 122.1(5)
C46 C45 C44 118.3(4)
C45 C46 C47 121.8(4)
C42 C47 C46 119.8(4)
C42 C47 C48 121.0(4)
C46 C47 C48 119.2(4)
N49 C48 C47 130.0(4)
C48 N49 C50B 113.5(8)
C48 N49 C50A 112.7(7)
C50B N49 C50A 26.9(6)
C48 N49 Ni3 123.8(3)
C50B N49 Ni3 121.3(8)
C50A N49 Ni3 121.5(7)
N49 C50A C51A 107.5(9)
C50A C51A C52A 105.5(18)
N53 C52A C51A 106.6(11)
N49 C50B C51B 108.1(9)
C50B C51B C52B 101.8(18)
N53 C52B C51B 107.0(10)
C54 N53 C52B 110.9(8)
C54 N53 C52A 112.7(9)
C52B N53 C52A 24.0(8)
C54 N53 Ni3 123.7(3)
C52B N53 Ni3 124.8(8)
C52A N53 Ni3 121.4(9)
N53 C54 C55 128.2(4)
C60 C55 C56 119.7(4)
C60 C55 C54 121.9(4)
C56 C55 C54 118.4(4)
C57 C56 C55 120.2(4)
C56 C57 C58 120.2(4)
C57 C58 C59 120.4(4)
C58 C59 C60 120.7(4)
O61 C60 C55 120.6(4)
O61 C60 C59 120.6(4)
C55 C60 C59 118.8(4)
C60 O61 Ni3 129.7(2)
C60 O61 Ni2 127.4(2)
Ni3 O61 Ni2 102.05(11)

loop_
_geom_bond_atom_site_label_1
_geom_bond_atom_site_label_2
_geom_bond_distance
Ni1 O31 1.871(3)
Ni1 O11 1.873(3)
Ni1 N23 1.894(4)
Ni1 N19 1.901(3)
Ni2 N1 1.994(4)
Ni2 N2 2.025(4)
Ni2 O61 2.049(2)
Ni2 O11 2.063(2)
Ni2 O31 2.125(3)
Ni2 O41 2.185(3)
Ni3 O61 1.866(3)
Ni3 N49 1.883(3)
Ni3 O41 1.885(3)
Ni3 N53 1.905(3)
N1 C1 1.158(5)
N2 C2 1.151(5)
C1 S1 1.619(5)
C2 S2 1.635(5)
O11 C12 1.336(4)
C12 C13 1.391(5)
C12 C17 1.405(5)
C13 C14 1.383(5)
C14 C15 1.387(6)
C15 C16 1.355(6)
C16 C17 1.410(5)
C17 C18 1.425(6)
C18 N19 1.286(5)
N19 C20 1.494(5)
C20 C21 1.487(6)
C21 C22 1.504(6)
C22 N23 1.480(5)
N23 C24 1.295(5)
C24 C25 1.420(6)
C25 C30 1.400(6)
C25 C26 1.412(6)
C26 C27 1.346(7)
C27 C28 1.391(7)
C28 C29 1.380(6)
C29 C30 1.390(6)
C30 O31 1.328(4)
O41 C42 1.321(4)
C42 C47 1.397(6)
C42 C43 1.413(6)
C43 C44 1.371(6)
C44 C45 1.383(6)
C45 C46 1.361(6)
C46 C47 1.404(6)
C47 C48 1.429(6)
C48 N49 1.276(5)
N49 C50B 1.501(13)
N49 C50A 1.508(12)
C50A C51A 1.496(14)
C51A C52A 1.551(16)
C52A N53 1.496(15)
C50B C51B 1.524(15)
C51B C52B 1.534(15)
C52B N53 1.509(13)
N53 C54 1.295(5)
C54 C55 1.432(6)
C55 C60 1.387(5)
C55 C56 1.414(6)
C56 C57 1.363(6)
C57 C58 1.375(6)
C58 C59 1.377(5)
C59 C60 1.393(5)
C60 O61 1.331(4)
